data_1539795
loop_
_publ_author_name
'Epicier, T.'
'Dubois, J.'
'Esnouf, C.'
'Fantozzi, G.'
'Convert, P.'

_publ_section_title
;
 Neutron powder diffraction studies of transition metal hemicarbides M2
 C1-x - II. In situ high temperature study on W2 C1-x and Mo2 C1-x
;
_journal_name_full 'Acta Metallurgica'
_journal_page_first 1903
_journal_page_last 1921
_journal_volume 36
_journal_year 1988
_chemical_formula_sum 'C Mo2'
_chemical_name_systematic 'Mo2 C'
_space_group_IT_number 60
_symmetry_space_group_name_Hall '-P 2n 2ab'
_symmetry_space_group_name_H-M 'P b c n'
_cell_angle_alpha 90
_cell_angle_beta 90
_cell_angle_gamma 90
_cell_formula_units_Z 4
_cell_length_a 4.735
_cell_length_b 6.025
_cell_length_c 5.21
_cell_volume 148.633
_citation_journal_id_ASTM AMETAR
_cod_data_source_file Epicier_AMETAR_1988_778.cif
_cod_data_source_block C1Mo2
_cod_original_cell_volume 148.6328
_cod_original_formula_sum 'C1 Mo2'
_cod_database_code 1539795

loop_
_symmetry_equiv_pos_as_xyz
x,y,z
-x+1/2,-y+1/2,z+1/2
x+1/2,-y+1/2,-z
-x,y,-z+1/2
-x,-y,-z
x-1/2,y-1/2,-z-1/2
-x-1/2,y-1/2,z
x,-y,z-1/2

loop_
_atom_site_label
_atom_site_type_symbol
_atom_site_fract_x
_atom_site_fract_y
_atom_site_fract_z
_atom_site_occupancy
_atom_site_U_iso_or_equiv
C1 C 0 0.375 0.25 1 0.0
Mo1 Mo 0.245 0.125 0.083 1 0.0
